data_4310818
loop_
_publ_author_name
'F. Albert Cotton'
'Chun Y. Liu'
'Carlos A. Murillo'

_publ_section_title
;
 Systematic Preparation of Mo24+ Building Blocks for Supramolecular
 Assemblies
;
_journal_name_full 'Inorganic Chemistry'
_journal_page_first 2267
_journal_page_last 2276
_journal_paper_doi 10.1021/ic035433s
_journal_volume 43
_journal_year 2004
_chemical_formula_moiety cis-Mo2(C15H15N2O2)2(O2CCH3)2
_chemical_formula_sum 'C34 H36 Mo2 N4 O8'
_chemical_formula_weight 820.55
_chemical_name_common cis-Mo2(DAniF)2(OAc)2
_chemical_name_systematic
; 
 ? 
;
_space_group_IT_number 4
_symmetry_cell_setting monoclinic
_symmetry_space_group_name_Hall 'P 2yb'
_symmetry_space_group_name_H-M 'P 1 21 1'
_atom_sites_solution_hydrogens geom
_atom_sites_solution_primary direct
_atom_sites_solution_secondary difmap
_audit_creation_method SHELXL-97
_cell_angle_alpha 90.00
_cell_angle_beta 101.747(4)
_cell_angle_gamma 90.00
_cell_formula_units_Z 4
_cell_length_a 8.0868(16)
_cell_length_b 22.374(4)
_cell_length_c 19.538(4)
_cell_measurement_reflns_used 13876
_cell_measurement_temperature 213(2)
_cell_measurement_theta_max 25.049
_cell_measurement_theta_min 2.316
_cell_volume 3461.1(12)
_computing_cell_refinement SAINT
_computing_data_collection SMART
_computing_data_reduction SAINT
_computing_molecular_graphics XP
_computing_publication_material CIFTAB
_computing_structure_refinement 'SHELXL-97 (Sheldrick, 1997)'
_computing_structure_solution 'SHELXS-97 (Sheldrick, 1990)'
_diffrn_ambient_temperature 213(2)
_diffrn_measured_fraction_theta_full 0.968
_diffrn_measured_fraction_theta_max 0.968
_diffrn_measurement_device_type 'BRUKER SMART 1000'
_diffrn_measurement_method \w-scans
_diffrn_radiation_monochromator graphite
_diffrn_radiation_source 'normal-focus sealed tube'
_diffrn_radiation_type MoK\a
_diffrn_radiation_wavelength 0.71073
_diffrn_reflns_av_R_equivalents 0.0303
_diffrn_reflns_av_sigmaI/netI 0.0568
_diffrn_reflns_limit_h_max 8
_diffrn_reflns_limit_h_min -8
_diffrn_reflns_limit_k_max 24
_diffrn_reflns_limit_k_min -24
_diffrn_reflns_limit_l_max 21
_diffrn_reflns_limit_l_min -15
_diffrn_reflns_number 12158
_diffrn_reflns_theta_full 22.50
_diffrn_reflns_theta_max 22.50
_diffrn_reflns_theta_min 1.82
_diffrn_standards_number 'none (area detector data)'
_exptl_absorpt_coefficient_mu 0.780
_exptl_absorpt_correction_T_max 0.8690
_exptl_absorpt_correction_T_min 0.6060
_exptl_absorpt_correction_type multi-scan
_exptl_absorpt_process_details SADABS
_exptl_crystal_colour yellow
_exptl_crystal_density_diffrn 1.575
_exptl_crystal_density_method 'not measured'
_exptl_crystal_description block
_exptl_crystal_F_000 1664
_exptl_crystal_size_max 0.340
_exptl_crystal_size_mid 0.200
_exptl_crystal_size_min 0.180
_refine_diff_density_max 2.471
_refine_diff_density_min -1.020
_refine_diff_density_rms 0.170
_refine_ls_abs_structure_details 'Flack H D (1983), Acta Cryst. A39, 876-881'
_refine_ls_abs_structure_Flack 0.64(10)
_refine_ls_extinction_method none
_refine_ls_goodness_of_fit_ref 1.071
_refine_ls_hydrogen_treatment noref
_refine_ls_matrix_type full
_refine_ls_number_parameters 746
_refine_ls_number_reflns 8122
_refine_ls_number_restraints 5
_refine_ls_restrained_S_all 1.071
_refine_ls_R_factor_all 0.0781
_refine_ls_R_factor_gt 0.0649
_refine_ls_shift/su_max 0.001
_refine_ls_shift/su_mean 0.000
_refine_ls_structure_factor_coef Fsqd
_refine_ls_weighting_details 'calc w=1/[\s^2^(Fo^2^)+(0.0484P)^2^+43.7607P] where P=(Fo^2^+2Fc^2^)/3'
_refine_ls_weighting_scheme calc
_refine_ls_wR_factor_gt 0.1541
_refine_ls_wR_factor_ref 0.1644
_reflns_number_gt 6853
_reflns_number_total 8122
_reflns_threshold_expression I>2sigma(I)
_cod_data_source_file ic035433ssi20031213_045454_1.cif
_cod_data_source_block cmpd1
_cod_original_cell_volume 3461.0(12)
_cod_database_code 4310818

loop_
_symmetry_equiv_pos_as_xyz
'x, y, z'
'-x, y+1/2, -z'

loop_
_atom_site_label
_atom_site_type_symbol
_atom_site_fract_x
_atom_site_fract_y
_atom_site_fract_z
_atom_site_U_iso_or_equiv
_atom_site_adp_type
_atom_site_occupancy
_atom_site_symmetry_multiplicity
_atom_site_calc_flag
_atom_site_refinement_flags
_atom_site_disorder_assembly
_atom_site_disorder_group
Mo1 Mo 1.02023(15) -0.12111(5) 0.47945(6) 0.0197(4) Uani 1 1 d . . .
Mo2 Mo 1.02327(15) -0.21461(5) 0.47847(6) 0.0191(4) Uani 1 1 d . . .
Mo3 Mo 0.95328(15) 0.14916(5) 0.01824(6) 0.0174(4) Uani 1 1 d . . .
Mo4 Mo 0.95113(15) 0.05582(5) 0.01605(6) 0.0180(4) Uani 1 1 d . . .
N1 N 0.8160(15) -0.1175(5) 0.5351(6) 0.019(3) Uiso 1 1 d D . .
N2 N 0.8162(15) -0.2196(6) 0.5329(7) 0.023(3) Uani 1 1 d D . .
N3 N 0.8652(16) -0.1165(7) 0.3780(7) 0.025(3) Uani 1 1 d . . .
N4 N 0.8762(15) -0.2189(7) 0.3754(8) 0.024(3) Uani 1 1 d . . .
N7 N 1.1545(15) 0.1533(5) -0.0338(6) 0.016(3) Uiso 1 1 d D . .
N8 N 1.1555(15) 0.0508(5) -0.0367(7) 0.023(3) Uiso 1 1 d D . .
N9 N 1.1011(15) 0.1503(7) 0.1212(6) 0.014(3) Uiso 1 1 d . . .
N10 N 1.0992(14) 0.0490(6) 0.1190(6) 0.013(3) Uiso 1 1 d . . .
O1 O 1.2365(12) -0.1165(5) 0.4332(5) 0.022(3) Uiso 1 1 d . . .
O2 O 1.2417(14) -0.2167(6) 0.4338(6) 0.027(3) Uiso 1 1 d . . .
O3 O 1.1896(13) -0.1185(6) 0.5801(6) 0.026(3) Uani 1 1 d . . .
O4 O 1.1927(13) -0.2189(6) 0.5786(6) 0.026(3) Uani 1 1 d . . .
O5 O 0.5634(13) 0.0960(6) 0.6212(7) 0.042(3) Uani 1 1 d . . .
O6 O 0.5243(18) -0.4400(7) 0.5765(7) 0.056(4) Uani 1 1 d . . .
O7 O 0.5622(14) 0.0983(5) 0.2674(5) 0.050(3) Uani 1 1 d . . .
O8 O 0.8340(18) -0.4332(5) 0.2268(6) 0.048(3) Uani 1 1 d . . .
O9 O 0.7844(14) 0.1528(7) -0.0826(6) 0.030(3) Uani 1 1 d . . .
O10 O 0.7828(13) 0.0534(7) -0.0836(6) 0.027(3) Uani 1 1 d . . .
O11 O 0.7356(13) 0.1520(5) 0.0631(6) 0.020(3) Uani 1 1 d . . .
O12 O 0.7305(12) 0.0530(5) 0.0599(5) 0.018(2) Uiso 1 1 d . . .
O13 O 1.4337(16) 0.3698(5) -0.0991(8) 0.057(4) Uani 1 1 d . . .
O14 O 1.4276(15) -0.1618(7) -0.1179(8) 0.056(4) Uani 1 1 d . . .
O15 O 1.198(2) 0.3662(7) 0.2760(8) 0.074(5) Uani 1 1 d . . .
O16 O 1.2049(14) -0.1739(5) 0.2485(6) 0.047(3) Uani 1 1 d . . .
C1 C 1.3094(16) -0.1668(9) 0.4228(7) 0.028(3) Uani 1 1 d . . .
C2 C 1.4667(16) -0.1664(9) 0.3951(8) 0.031(3) Uani 1 1 d . . .
H2A H 1.5012 -0.1259 0.3899 0.047 Uiso 1 1 calc R . .
H2B H 1.4468 -0.1860 0.3504 0.047 Uiso 1 1 calc R . .
H2C H 1.5540 -0.1872 0.4269 0.047 Uiso 1 1 calc R . .
C3 C 1.2313(16) -0.1662(11) 0.6081(7) 0.031(4) Uani 1 1 d . . .
C4 C 1.347(2) -0.1681(12) 0.6797(9) 0.059(5) Uani 1 1 d . . .
H4A H 1.3676 -0.1281 0.6972 0.088 Uiso 1 1 calc R . .
H4B H 1.4517 -0.1867 0.6762 0.088 Uiso 1 1 calc R . .
H4C H 1.2938 -0.1907 0.7111 0.088 Uiso 1 1 calc R . .
C5 C 0.7367(16) 0.1053(10) -0.1114(7) 0.026(3) Uani 1 1 d . . .
C6 C 0.619(2) 0.1044(13) -0.1814(8) 0.058(5) Uani 1 1 d . . .
H6A H 0.5944 0.1447 -0.1972 0.088 Uiso 1 1 calc R . .
H6B H 0.5163 0.0845 -0.1776 0.088 Uiso 1 1 calc R . .
H6C H 0.6716 0.0836 -0.2143 0.088 Uiso 1 1 calc R . .
C7 C 0.6677(17) 0.1017(10) 0.0723(7) 0.034(4) Uani 1 1 d . . .
C8 C 0.5038(16) 0.1002(10) 0.0990(8) 0.036(4) Uani 1 1 d . . .
H8A H 0.4678 0.1403 0.1054 0.054 Uiso 1 1 calc R . .
H8B H 0.5218 0.0793 0.1429 0.054 Uiso 1 1 calc R . .
H8C H 0.4185 0.0800 0.0657 0.054 Uiso 1 1 calc R . .
C11 C 0.750(2) -0.0651(7) 0.5569(9) 0.026(4) Uiso 1 1 d . . .
C12 C 0.5868(19) -0.0582(8) 0.5640(9) 0.032(4) Uani 1 1 d . . .
H12A H 0.5122 -0.0901 0.5526 0.038 Uiso 1 1 calc R . .
C13 C 0.528(2) -0.0047(8) 0.5878(10) 0.038(5) Uani 1 1 d . . .
H13A H 0.4170 -0.0020 0.5942 0.046 Uiso 1 1 calc R . .
C14 C 0.638(2) 0.0454(8) 0.6022(11) 0.037(5) Uani 1 1 d . . .
C15 C 0.798(2) 0.0403(8) 0.5941(9) 0.034(4) Uiso 1 1 d . . .
H15A H 0.8692 0.0732 0.6024 0.041 Uiso 1 1 calc R . .
C16 C 0.8584(19) -0.0140(7) 0.5732(8) 0.024(4) Uiso 1 1 d . . .
H16A H 0.9712 -0.0169 0.5699 0.028 Uiso 1 1 calc R . .
C17 C 0.661(3) 0.1481(9) 0.6325(11) 0.055(6) Uani 1 1 d . . .
H17A H 0.5942 0.1802 0.6448 0.082 Uiso 1 1 calc R . .
H17B H 0.6998 0.1582 0.5907 0.082 Uiso 1 1 calc R . .
H17C H 0.7567 0.1415 0.6699 0.082 Uiso 1 1 calc R . .
C21 C 0.7520(18) -0.2755(7) 0.5486(8) 0.022(4) Uiso 1 1 d . . .
C22 C 0.851(2) -0.3256(8) 0.5652(9) 0.034(4) Uiso 1 1 d . . .
H22A H 0.9673 -0.3226 0.5691 0.041 Uiso 1 1 calc R . .
C23 C 0.780(2) -0.3809(7) 0.5765(9) 0.032(4) Uani 1 1 d . . .
H23A H 0.8494 -0.4141 0.5880 0.038 Uiso 1 1 calc R . .
C24 C 0.608(2) -0.3864(7) 0.5706(9) 0.032(4) Uani 1 1 d . . .
C25 C 0.511(2) -0.3383(9) 0.5535(11) 0.047(5) Uani 1 1 d . . .
H25A H 0.3944 -0.3425 0.5483 0.056 Uiso 1 1 calc R . .
C26 C 0.576(2) -0.2825(7) 0.5430(10) 0.035(4) Uani 1 1 d . . .
H26A H 0.5041 -0.2498 0.5324 0.042 Uiso 1 1 calc R . .
C27 C 0.626(2) -0.4905(9) 0.5924(11) 0.052(5) Uiso 1 1 d . . .
H27A H 0.5563 -0.5245 0.5967 0.078 Uiso 1 1 calc R . .
H27B H 0.7046 -0.4843 0.6357 0.078 Uiso 1 1 calc R . .
H27C H 0.6865 -0.4975 0.5557 0.078 Uiso 1 1 calc R . .
C30 C 0.8307(15) -0.1674(9) 0.3418(7) 0.023(3) Uiso 1 1 d . . .
H30A H 0.7769 -0.1670 0.2950 0.027 Uiso 1 1 calc R . .
C31 C 0.797(2) -0.0619(7) 0.3442(8) 0.031(4) Uani 1 1 d . . .
C32 C 0.6472(18) -0.0598(7) 0.2900(7) 0.038(4) Uani 1 1 d . . .
H32A H 0.5959 -0.0950 0.2715 0.045 Uiso 1 1 calc R . .
C33 C 0.579(2) -0.0046(6) 0.2650(7) 0.041(4) Uani 1 1 d . . .
H33A H 0.4842 -0.0031 0.2288 0.050 Uiso 1 1 calc R . .
C34 C 0.651(2) 0.0467(6) 0.2939(7) 0.029(3) Uani 1 1 d . . .
C35 C 0.788(2) 0.0445(7) 0.3453(9) 0.027(4) Uani 1 1 d . . .
H35A H 0.8404 0.0799 0.3631 0.032 Uiso 1 1 calc R . .
C36 C 0.853(2) -0.0090(9) 0.3718(10) 0.044(5) Uani 1 1 d . . .
H36A H 0.9404 -0.0087 0.4110 0.052 Uiso 1 1 calc R . .
C37 C 0.653(3) 0.1517(8) 0.2868(11) 0.065(7) Uani 1 1 d . . .
H37A H 0.5859 0.1853 0.2672 0.097 Uiso 1 1 calc R . .
H37B H 0.7561 0.1510 0.2697 0.097 Uiso 1 1 calc R . .
H37C H 0.6787 0.1551 0.3369 0.097 Uiso 1 1 calc R . .
C41 C 0.8617(17) -0.2729(8) 0.3357(8) 0.025(4) Uani 1 1 d . . .
C42 C 0.906(2) -0.2790(7) 0.2700(8) 0.029(4) Uani 1 1 d . . .
H42A H 0.9458 -0.2459 0.2496 0.035 Uiso 1 1 calc R . .
C43 C 0.892(2) -0.3326(7) 0.2357(9) 0.034(4) Uani 1 1 d . . .
H43A H 0.9178 -0.3349 0.1915 0.041 Uiso 1 1 calc R . .
C44 C 0.8387(18) -0.3839(7) 0.2656(8) 0.028(4) Uiso 1 1 d . . .
C45 C 0.797(2) -0.3805(8) 0.3282(9) 0.037(5) Uani 1 1 d . . .
H45A H 0.7638 -0.4148 0.3485 0.044 Uiso 1 1 calc R . .
C46 C 0.804(2) -0.3256(8) 0.3638(8) 0.034(4) Uani 1 1 d . . .
H46A H 0.7701 -0.3239 0.4064 0.041 Uiso 1 1 calc R . .
C47 C 0.794(3) -0.4859(9) 0.2548(10) 0.049(5) Uani 1 1 d . . .
H47A H 0.7960 -0.5176 0.2218 0.074 Uiso 1 1 calc R . .
H47B H 0.6838 -0.4830 0.2653 0.074 Uiso 1 1 calc R . .
H47C H 0.8756 -0.4941 0.2969 0.074 Uiso 1 1 calc R . .
C71 C 1.226(2) 0.2087(7) -0.0543(8) 0.023(4) Uani 1 1 d . . .
C72 C 1.1240(19) 0.2596(7) -0.0676(9) 0.026(4) Uani 1 1 d . . .
H72A H 1.0097 0.2566 -0.0668 0.031 Uiso 1 1 calc R . .
C73 C 1.188(2) 0.3133(7) -0.0816(10) 0.038(5) Uani 1 1 d . . .
H73A H 1.1167 0.3463 -0.0908 0.046 Uiso 1 1 calc R . .
C74 C 1.356(2) 0.3193(9) -0.0822(10) 0.041(5) Uiso 1 1 d . . .
C75 C 1.460(2) 0.2684(8) -0.0711(11) 0.045(5) Uani 1 1 d . . .
H75A H 1.5716 0.2709 -0.0758 0.054 Uiso 1 1 calc R . .
C76 C 1.396(2) 0.2153(8) -0.0534(10) 0.033(4) Uani 1 1 d . . .
H76A H 1.4690 0.1832 -0.0405 0.040 Uiso 1 1 calc R . .
C77 C 1.339(2) 0.4241(8) -0.1045(10) 0.042(5) Uiso 1 1 d . . .
H77A H 1.4086 0.4565 -0.1144 0.064 Uiso 1 1 calc R . .
H77B H 1.3044 0.4316 -0.0612 0.064 Uiso 1 1 calc R . .
H77C H 1.2416 0.4206 -0.1416 0.064 Uiso 1 1 calc R . .
C81 C 1.2225(16) -0.0040(6) -0.0587(7) 0.009(3) Uiso 1 1 d . . .
C82 C 1.392(2) -0.0081(7) -0.0645(9) 0.027(4) Uani 1 1 d . . .
H82A H 1.4618 0.0252 -0.0556 0.032 Uiso 1 1 calc R . .
C83 C 1.456(2) -0.0620(9) -0.0837(9) 0.033(4) Uani 1 1 d . . .
H83A H 1.5693 -0.0651 -0.0861 0.040 Uiso 1 1 calc R . .
C84 C 1.351(2) -0.1103(8) -0.0990(9) 0.026(4) Uiso 1 1 d . . .
C85 C 1.180(2) -0.1063(8) -0.0922(9) 0.032(4) Uiso 1 1 d . . .
H85A H 1.1094 -0.1394 -0.0998 0.038 Uiso 1 1 calc R . .
C86 C 1.123(2) -0.0515(8) -0.0738(9) 0.031(4) Uani 1 1 d . . .
H86A H 1.0097 -0.0478 -0.0719 0.037 Uiso 1 1 calc R . .
C87 C 1.326(3) -0.2163(8) -0.1224(14) 0.064(7) Uani 1 1 d . . .
H87A H 1.3875 -0.2492 -0.1364 0.097 Uiso 1 1 calc R . .
H87B H 1.2224 -0.2108 -0.1561 0.097 Uiso 1 1 calc R . .
H87C H 1.2998 -0.2247 -0.0775 0.097 Uiso 1 1 calc R . .
C90 C 1.1396(14) 0.1005(9) 0.1537(6) 0.018(3) Uiso 1 1 d . . .
H90A H 1.1944 0.1003 0.2005 0.021 Uiso 1 1 calc R . .
C91 C 1.1328(19) 0.2061(7) 0.1622(8) 0.023(4) Uani 1 1 d . . .
C92 C 1.098(2) 0.2088(8) 0.2281(10) 0.040(5) Uani 1 1 d . . .
H92A H 1.0601 0.1749 0.2478 0.048 Uiso 1 1 calc R . .
C93 C 1.120(3) 0.2633(10) 0.2659(10) 0.047(5) Uani 1 1 d . . .
H93A H 1.0973 0.2658 0.3105 0.056 Uiso 1 1 calc R . .
C94 C 1.176(2) 0.3128(8) 0.2348(10) 0.048(6) Uani 1 1 d . . .
C95 C 1.212(2) 0.3100(8) 0.1674(10) 0.037(5) Uani 1 1 d . . .
H95A H 1.2469 0.3439 0.1466 0.044 Uiso 1 1 calc R . .
C96 C 1.1953(19) 0.2545(8) 0.1321(10) 0.031(4) Uani 1 1 d . . .
H96A H 1.2260 0.2508 0.0889 0.037 Uiso 1 1 calc R . .
C97 C 1.242(3) 0.4207(9) 0.2424(12) 0.080(9) Uani 1 1 d . . .
H97A H 1.2530 0.4532 0.2751 0.119 Uiso 1 1 calc R . .
H97B H 1.1546 0.4297 0.2025 0.119 Uiso 1 1 calc R . .
H97C H 1.3469 0.4149 0.2277 0.119 Uiso 1 1 calc R . .
C101 C 1.1324(19) -0.0056(7) 0.1527(7) 0.023(4) Uani 1 1 d . . .
C102 C 1.190(3) -0.0530(7) 0.1197(10) 0.040(5) Uani 1 1 d . . .
H10B H 1.2055 -0.0475 0.0743 0.048 Uiso 1 1 calc R . .
C103 C 1.227(2) -0.1098(9) 0.1509(9) 0.041(5) Uani 1 1 d . . .
H10C H 1.2774 -0.1393 0.1287 0.049 Uiso 1 1 calc R . .
C104 C 1.186(2) -0.1203(6) 0.2145(8) 0.035(4) Uani 1 1 d . . .
C105 C 1.121(2) -0.0751(6) 0.2481(7) 0.038(4) Uani 1 1 d . . .
H10D H 1.1003 -0.0822 0.2925 0.046 Uiso 1 1 calc R . .
C106 C 1.0857(19) -0.0183(7) 0.2182(7) 0.033(4) Uani 1 1 d . . .
H10E H 1.0327 0.0105 0.2405 0.040 Uiso 1 1 calc R . .
C107 C 1.299(4) -0.2229(9) 0.2177(12) 0.074(7) Uani 1 1 d . . .
H10F H 1.3048 -0.2582 0.2459 0.111 Uiso 1 1 calc R . .
H10G H 1.4114 -0.2095 0.2168 0.111 Uiso 1 1 calc R . .
H10H H 1.2404 -0.2317 0.1710 0.111 Uiso 1 1 calc R . .
C70 C 1.2111(13) 0.1028(5) -0.0563(6) 0.015(3) Uiso 1 1 d D . .
H70A H 1.2889 0.1037 -0.0854 0.018 Uiso 1 1 calc R . .
C10 C 0.7571(14) -0.1688(5) 0.5522(6) 0.018(3) Uiso 1 1 d D . .
H10A H 0.6728 -0.1694 0.5782 0.021 Uiso 1 1 calc R . .

loop_
_atom_site_aniso_label
_atom_site_aniso_U_11
_atom_site_aniso_U_22
_atom_site_aniso_U_33
_atom_site_aniso_U_23
_atom_site_aniso_U_13
_atom_site_aniso_U_12
Mo1 0.0203(8) 0.0170(9) 0.0230(9) 0.0017(5) 0.0069(6) -0.0022(5)
Mo2 0.0185(8) 0.0162(9) 0.0233(9) 0.0031(5) 0.0061(6) 0.0009(5)
Mo3 0.0138(8) 0.0189(9) 0.0209(9) 0.0045(5) 0.0064(6) -0.0006(5)
Mo4 0.0168(8) 0.0179(9) 0.0201(9) 0.0021(5) 0.0060(6) -0.0029(5)
N2 0.012(6) 0.032(7) 0.021(6) 0.001(5) -0.005(5) -0.003(5)
N3 0.021(7) 0.018(6) 0.040(7) 0.011(5) 0.012(5) 0.006(5)
N4 0.018(6) 0.015(7) 0.040(7) 0.006(5) 0.011(5) -0.001(5)
O3 0.025(6) 0.026(7) 0.026(6) 0.005(6) 0.000(4) -0.009(5)
O4 0.023(6) 0.023(7) 0.029(6) 0.002(5) -0.001(4) -0.001(5)
O5 0.039(6) 0.025(7) 0.069(8) -0.009(8) 0.024(5) 0.005(6)
O6 0.070(9) 0.038(8) 0.068(9) 0.007(7) 0.029(7) -0.004(7)
O7 0.072(7) 0.032(6) 0.043(6) 0.005(6) 0.005(5) 0.013(6)
O8 0.103(10) 0.012(6) 0.031(7) -0.012(6) 0.018(6) -0.004(6)
O9 0.020(6) 0.047(9) 0.024(6) 0.014(6) 0.005(5) -0.003(6)
O10 0.020(6) 0.046(8) 0.016(6) 0.001(6) 0.004(4) -0.008(5)
O11 0.024(5) 0.004(4) 0.038(6) 0.004(4) 0.024(4) -0.002(4)
O13 0.062(8) 0.002(5) 0.123(12) 0.004(7) 0.055(8) 0.000(6)
O14 0.045(7) 0.022(7) 0.099(11) -0.017(8) 0.010(7) 0.002(7)
O15 0.102(12) 0.050(10) 0.061(9) -0.015(8) -0.008(8) -0.016(9)
O16 0.063(7) 0.027(6) 0.051(6) 0.014(5) 0.011(5) 0.001(6)
C1 0.024(7) 0.041(9) 0.026(8) -0.019(9) 0.022(6) -0.011(8)
C2 0.031(8) 0.026(8) 0.040(9) 0.010(9) 0.015(6) 0.003(8)
C3 0.021(7) 0.051(11) 0.021(8) 0.015(10) 0.005(5) 0.004(9)
C4 0.070(12) 0.043(10) 0.053(11) -0.003(12) -0.014(9) -0.007(12)
C5 0.018(7) 0.025(8) 0.035(8) 0.005(10) 0.004(6) 0.009(8)
C6 0.057(10) 0.081(14) 0.033(9) 0.006(13) -0.001(8) -0.015(13)
C7 0.034(8) 0.035(9) 0.028(8) 0.026(9) -0.007(6) 0.003(9)
C8 0.020(7) 0.055(10) 0.038(9) 0.008(11) 0.017(6) 0.002(9)
C12 0.012(8) 0.041(11) 0.043(11) 0.003(9) 0.005(7) 0.000(7)
C13 0.033(10) 0.021(10) 0.064(13) -0.009(9) 0.019(9) 0.003(7)
C14 0.034(9) 0.019(8) 0.059(11) -0.001(7) 0.012(8) -0.004(6)
C17 0.073(14) 0.043(13) 0.050(12) -0.026(10) 0.019(10) -0.009(10)
C23 0.035(9) 0.025(10) 0.045(10) -0.004(7) 0.030(7) 0.005(6)
C24 0.045(10) 0.011(8) 0.050(10) -0.001(7) 0.032(8) -0.013(7)
C25 0.039(10) 0.039(12) 0.069(13) -0.020(10) 0.025(9) 0.000(8)
C26 0.035(10) 0.013(9) 0.062(12) 0.013(8) 0.022(8) 0.007(7)
C31 0.032(9) 0.033(9) 0.028(9) 0.007(7) 0.009(7) 0.005(7)
C32 0.032(9) 0.057(10) 0.023(8) 0.001(7) 0.004(7) 0.009(7)
C33 0.053(10) 0.040(9) 0.028(8) 0.008(7) 0.000(7) 0.015(8)
C34 0.053(10) 0.018(8) 0.022(7) 0.001(6) 0.017(7) 0.005(7)
C35 0.032(9) 0.005(8) 0.042(10) 0.002(7) 0.002(8) 0.005(6)
C36 0.043(11) 0.056(14) 0.025(9) -0.003(9) -0.011(8) 0.004(9)
C37 0.13(2) 0.014(10) 0.043(12) -0.004(9) -0.001(12) -0.005(11)
C41 0.012(7) 0.029(10) 0.032(10) 0.015(8) 0.000(6) -0.001(6)
C42 0.060(11) 0.015(9) 0.013(8) 0.008(7) 0.009(8) 0.000(8)
C43 0.067(12) 0.020(10) 0.022(9) 0.014(7) 0.025(8) 0.006(8)
C45 0.047(10) 0.020(11) 0.041(11) 0.003(8) 0.005(8) -0.009(7)
C46 0.047(11) 0.041(11) 0.015(9) 0.019(8) 0.008(7) 0.007(8)
C47 0.078(14) 0.038(12) 0.032(10) -0.027(9) 0.012(9) 0.017(9)
C71 0.032(8) 0.024(8) 0.018(7) 0.011(6) 0.015(6) 0.002(6)
C72 0.016(8) 0.027(8) 0.041(9) 0.021(6) 0.019(6) 0.011(6)
C73 0.028(9) 0.026(11) 0.059(12) 0.018(8) 0.007(8) 0.008(7)
C75 0.032(10) 0.027(10) 0.087(15) 0.028(9) 0.037(9) 0.003(8)
C76 0.024(9) 0.031(10) 0.050(11) 0.003(9) 0.020(8) -0.003(7)
C82 0.041(10) 0.007(8) 0.036(10) -0.010(7) 0.014(7) -0.015(7)
C83 0.020(9) 0.047(12) 0.032(10) -0.002(8) 0.007(7) 0.007(8)
C86 0.028(9) 0.045(9) 0.023(8) -0.004(7) 0.012(6) 0.005(7)
C87 0.083(15) 0.006(9) 0.107(19) -0.003(10) 0.025(13) 0.014(9)
C91 0.028(9) 0.012(9) 0.026(10) -0.014(7) 0.001(7) -0.003(6)
C92 0.052(12) 0.028(11) 0.042(11) -0.013(9) 0.015(9) -0.002(8)
C93 0.058(13) 0.048(13) 0.032(11) -0.006(10) 0.003(9) -0.005(10)
C94 0.060(12) 0.042(12) 0.033(10) -0.029(8) -0.010(8) 0.013(8)
C95 0.050(11) 0.014(9) 0.043(11) -0.003(7) 0.002(8) -0.006(7)
C96 0.021(9) 0.034(10) 0.036(10) -0.018(8) 0.003(7) 0.001(7)
C97 0.108(18) 0.032(12) 0.071(16) 0.024(11) -0.048(14) -0.035(12)
C101 0.036(9) 0.017(8) 0.018(8) -0.011(6) 0.007(6) 0.006(6)
C102 0.079(14) 0.008(8) 0.029(9) 0.007(7) 0.001(9) 0.003(8)
C103 0.048(11) 0.044(13) 0.026(9) -0.004(9) 0.000(8) 0.003(9)
C104 0.049(10) 0.010(7) 0.038(9) 0.009(7) -0.008(7) -0.010(7)
C105 0.075(13) 0.027(8) 0.017(8) 0.011(6) 0.018(8) 0.000(8)
C106 0.034(9) 0.034(8) 0.031(8) 0.010(7) 0.006(7) 0.004(7)
C107 0.14(2) 0.013(10) 0.063(14) 0.022(9) 0.010(14) 0.005(11)

loop_
_atom_type_symbol
_atom_type_description
_atom_type_scat_dispersion_real
_atom_type_scat_dispersion_imag
_atom_type_scat_source
C C 0.0033 0.0016 'International Tables Vol C Tables 4.2.6.8 and 6.1.1.4'
H H 0.0000 0.0000 'International Tables Vol C Tables 4.2.6.8 and 6.1.1.4'
N N 0.0061 0.0033 'International Tables Vol C Tables 4.2.6.8 and 6.1.1.4'
O O 0.0106 0.0060 'International Tables Vol C Tables 4.2.6.8 and 6.1.1.4'
Mo Mo -1.6832 0.6857 'International Tables Vol C Tables 4.2.6.8 and 6.1.1.4'

loop_
_geom_angle_atom_site_label_1
_geom_angle_atom_site_label_2
_geom_angle_atom_site_label_3
_geom_angle
_geom_angle_site_symmetry_1
_geom_angle_site_symmetry_3
_geom_angle_publ_flag
Mo2 Mo1 N3 92.6(4) . . y
Mo2 Mo1 O1 91.8(3) . . y
N3 Mo1 O1 88.9(4) . . y
Mo2 Mo1 N1 93.1(3) . . y
N3 Mo1 N1 95.8(5) . . y
O1 Mo1 N1 173.0(5) . . y
Mo2 Mo1 O3 91.7(4) . . y
N3 Mo1 O3 174.7(6) . . y
O1 Mo1 O3 87.8(4) . . y
N1 Mo1 O3 87.1(4) . . y
Mo1 Mo2 N4 92.8(4) . . y
Mo1 Mo2 O2 92.2(4) . . y
N4 Mo2 O2 87.8(5) . . y
Mo1 Mo2 O4 92.5(4) . . y
N4 Mo2 O4 172.6(5) . . y
O2 Mo2 O4 86.8(4) . . y
Mo1 Mo2 N2 92.0(3) . . y
N4 Mo2 N2 97.1(5) . . y
O2 Mo2 N2 173.4(5) . . y
O4 Mo2 N2 87.9(4) . . y
Mo4 Mo3 N7 92.2(3) . . y
Mo4 Mo3 N9 91.8(4) . . y
N7 Mo3 N9 96.7(5) . . y
Mo4 Mo3 O11 92.0(3) . . y
N7 Mo3 O11 173.7(5) . . y
N9 Mo3 O11 87.8(4) . . y
Mo4 Mo3 O9 91.0(4) . . y
N7 Mo3 O9 88.0(4) . . y
N9 Mo3 O9 174.4(5) . . y
O11 Mo3 O9 87.3(4) . . y
Mo3 Mo4 N8 93.3(3) . . y
Mo3 Mo4 N10 92.9(4) . . y
N8 Mo4 N10 96.4(4) . . y
Mo3 Mo4 O12 91.5(3) . . y
N8 Mo4 O12 172.9(5) . . y
N10 Mo4 O12 88.5(4) . . y
Mo3 Mo4 O10 92.6(4) . . y
N8 Mo4 O10 88.3(4) . . y
N10 Mo4 O10 172.5(5) . . y
O12 Mo4 O10 86.3(4) . . ?
C10 N1 C11 118.6(12) . . ?
C10 N1 Mo1 116.8(9) . . ?
C11 N1 Mo1 124.6(10) . . ?
C10 N2 C21 122.1(13) . . ?
C10 N2 Mo2 117.3(9) . . ?
C21 N2 Mo2 120.6(10) . . ?
C30 N3 C31 117.2(13) . . ?
C30 N3 Mo1 118.2(11) . . ?
C31 N3 Mo1 124.6(12) . . ?
C30 N4 C41 118.5(14) . . ?
C30 N4 Mo2 118.1(12) . . ?
C41 N4 Mo2 121.5(11) . . ?
C70 N7 C71 116.9(12) . . ?
C70 N7 Mo3 118.6(9) . . ?
C71 N7 Mo3 124.2(9) . . ?
C70 N8 C81 119.2(12) . . ?
C70 N8 Mo4 115.9(9) . . ?
C81 N8 Mo4 124.5(9) . . ?
C90 N9 C91 117.6(13) . . ?
C90 N9 Mo3 119.4(11) . . ?
C91 N9 Mo3 121.8(10) . . ?
C90 N10 C101 120.8(12) . . ?
C90 N10 Mo4 116.7(10) . . ?
C101 N10 Mo4 121.9(10) . . ?
C1 O1 Mo1 117.4(10) . . ?
C1 O2 Mo2 118.0(10) . . ?
C3 O3 Mo1 117.0(12) . . ?
C3 O4 Mo2 114.0(10) . . ?
C14 O5 C17 117.6(14) . . ?
C24 O6 C27 116.1(15) . . ?
C34 O7 C37 113.5(12) . . ?
C44 O8 C47 117.9(12) . . ?
C5 O9 Mo3 117.9(11) . . ?
C5 O10 Mo4 115.6(11) . . ?
C7 O11 Mo3 116.5(11) . . ?
C7 O12 Mo4 117.4(10) . . ?
C74 O13 C77 117.1(13) . . ?
C84 O14 C87 115.5(13) . . ?
C94 O15 C97 117.2(17) . . ?
C104 O16 C107 117.1(13) . . ?
O2 C1 O1 120.2(11) . . ?
O2 C1 C2 119.6(17) . . ?
O1 C1 C2 120.1(17) . . ?
O3 C3 O4 124.5(12) . . ?
O3 C3 C4 120(2) . . ?
O4 C3 C4 115.1(19) . . ?
O9 C5 O10 122.9(12) . . ?
O9 C5 C6 120.8(19) . . ?
O10 C5 C6 116(2) . . ?
O12 C7 O11 122.5(13) . . ?
O12 C7 C8 117.8(17) . . ?
O11 C7 C8 119.7(18) . . ?
C12 C11 N1 124.4(15) . . ?
C12 C11 C16 116.5(16) . . ?
N1 C11 C16 119.0(14) . . ?
C11 C12 C13 122.1(17) . . ?
C12 C13 C14 119.6(16) . . ?
C15 C14 O5 126.5(16) . . ?
C15 C14 C13 119.4(17) . . ?
O5 C14 C13 114.1(15) . . ?
C14 C15 C16 120.9(17) . . ?
C15 C16 C11 121.4(15) . . ?
C22 C21 N2 123.3(14) . . ?
C22 C21 C26 117.3(15) . . ?
N2 C21 C26 119.3(14) . . ?
C21 C22 C23 121.2(16) . . ?
C24 C23 C22 120.3(15) . . ?
C25 C24 C23 118.9(15) . . ?
C25 C24 O6 116.1(15) . . ?
C23 C24 O6 124.8(15) . . ?
C24 C25 C26 122.7(17) . . ?
C25 C26 C21 119.6(16) . . ?
N3 C30 N4 117.7(11) . . ?
C36 C31 C32 115.6(15) . . ?
C36 C31 N3 119.7(15) . . ?
C32 C31 N3 123.5(15) . . ?
C33 C32 C31 120.1(15) . . ?
C34 C33 C32 119.6(14) . . ?
C35 C34 C33 120.1(13) . . ?
C35 C34 O7 126.3(13) . . ?
C33 C34 O7 113.5(13) . . ?
C34 C35 C36 120.9(15) . . ?
C31 C36 C35 123.2(16) . . ?
C42 C41 C46 115.9(16) . . ?
C42 C41 N4 124.7(14) . . ?
C46 C41 N4 119.3(15) . . ?
C43 C42 C41 121.4(15) . . ?
C42 C43 C44 121.2(15) . . ?
C45 C44 O8 125.8(15) . . ?
C45 C44 C43 119.6(16) . . ?
O8 C44 C43 114.6(14) . . ?
C44 C45 C46 120.8(16) . . ?
C45 C46 C41 121.1(16) . . ?
C76 C71 C72 117.4(15) . . ?
C76 C71 N7 122.5(14) . . ?
C72 C71 N7 119.6(14) . . ?
C73 C72 C71 121.7(15) . . ?
C72 C73 C74 120.5(16) . . ?
O13 C74 C73 126.3(17) . . ?
O13 C74 C75 114.6(15) . . ?
C73 C74 C75 118.9(17) . . ?
C76 C75 C74 120.0(16) . . ?
C75 C76 C71 121.0(16) . . ?
C86 C81 C82 119.1(14) . . ?
C86 C81 N8 120.0(13) . . ?
C82 C81 N8 120.9(12) . . ?
C83 C82 C81 120.1(14) . . ?
C84 C83 C82 119.7(16) . . ?
C83 C84 O14 115.2(15) . . ?
C83 C84 C85 120.1(16) . . ?
O14 C84 C85 124.7(15) . . ?
C86 C85 C84 117.7(16) . . ?
C81 C86 C85 123.2(15) . . ?
N9 C90 N10 118.8(11) . . ?
C92 C91 C96 122.0(15) . . ?
C92 C91 N9 119.9(15) . . ?
C96 C91 N9 118.1(14) . . ?
C91 C92 C93 119.8(18) . . ?
C94 C93 C92 118.5(18) . . ?
C93 C94 C95 121.7(16) . . ?
C93 C94 O15 115.7(18) . . ?
C95 C94 O15 122.5(18) . . ?
C94 C95 C96 118.5(17) . . ?
C91 C96 C95 119.3(17) . . ?
C102 C101 N10 120.7(14) . . ?
C102 C101 C106 116.2(14) . . ?
N10 C101 C106 122.5(13) . . ?
C101 C102 C103 123.7(18) . . ?
C104 C103 C102 118.4(18) . . ?
C105 C104 O16 115.7(13) . . ?
C105 C104 C103 119.7(14) . . ?
O16 C104 C103 124.6(16) . . ?
C104 C105 C106 122.5(13) . . ?
C105 C106 C101 118.8(14) . . ?
N7 C70 N8 119.3(10) . . ?
N1 C10 N2 120.7(11) . . ?

loop_
_geom_bond_atom_site_label_1
_geom_bond_atom_site_label_2
_geom_bond_distance
_geom_bond_site_symmetry_2
_geom_bond_publ_flag
Mo1 Mo2 2.0923(17) . y
Mo1 N3 2.121(14) . y
Mo1 O1 2.129(10) . y
Mo1 N1 2.155(12) . y
Mo1 O3 2.156(11) . y
Mo2 N4 2.121(14) . y
Mo2 O2 2.125(11) . y
Mo2 O4 2.150(11) . y
Mo2 N2 2.162(13) . y
Mo3 Mo4 2.0888(17) . y
Mo3 N7 2.089(12) . y
Mo3 N9 2.120(12) . y
Mo3 O11 2.121(10) . y
Mo3 O9 2.158(11) . y
Mo4 N8 2.121(13) . y
Mo4 N10 2.126(12) . y
Mo4 O12 2.131(10) . y
Mo4 O10 2.138(11) . y
N1 C10 1.313(9) . ?
N1 C11 1.39(2) . ?
N2 C10 1.317(9) . ?
N2 C21 1.41(2) . ?
N3 C30 1.34(3) . ?
N3 C31 1.44(2) . ?
N4 C30 1.34(3) . ?
N4 C41 1.43(2) . ?
N7 C70 1.328(9) . ?
N7 C71 1.46(2) . ?
N8 C70 1.330(9) . ?
N8 C81 1.44(2) . ?
N9 C90 1.29(2) . ?
N9 C91 1.48(2) . ?
N10 C90 1.34(2) . ?
N10 C101 1.39(2) . ?
O1 C1 1.30(2) . ?
O2 C1 1.28(2) . ?
O3 C3 1.22(3) . ?
O4 C3 1.32(3) . ?
O5 C14 1.37(2) . ?
O5 C17 1.40(2) . ?
O6 C24 1.39(2) . ?
O6 C27 1.39(2) . ?
O7 C34 1.401(17) . ?
O7 C37 1.41(2) . ?
O8 C44 1.34(2) . ?
O8 C47 1.36(2) . ?
O9 C5 1.23(2) . ?
O10 C5 1.30(2) . ?
O11 C7 1.28(2) . ?
O12 C7 1.25(2) . ?
O13 C74 1.37(2) . ?
O13 C77 1.43(2) . ?
O14 C84 1.39(2) . ?
O14 C87 1.47(3) . ?
O15 C94 1.43(2) . ?
O15 C97 1.46(3) . ?
O16 C104 1.365(17) . ?
O16 C107 1.53(3) . ?
C1 C2 1.480(18) . ?
C3 C4 1.52(2) . ?
C5 C6 1.50(2) . ?
C7 C8 1.520(19) . ?
C11 C12 1.36(2) . ?
C11 C16 1.44(2) . ?
C12 C13 1.40(2) . ?
C13 C14 1.43(3) . ?
C14 C15 1.34(2) . ?
C15 C16 1.40(2) . ?
C21 C22 1.38(2) . ?
C21 C26 1.42(2) . ?
C22 C23 1.40(2) . ?
C23 C24 1.38(2) . ?
C24 C25 1.34(3) . ?
C25 C26 1.39(3) . ?
C31 C36 1.34(3) . ?
C31 C32 1.44(2) . ?
C32 C33 1.40(2) . ?
C33 C34 1.36(2) . ?
C34 C35 1.34(2) . ?
C35 C36 1.37(3) . ?
C41 C42 1.41(2) . ?
C41 C46 1.42(2) . ?
C42 C43 1.37(2) . ?
C43 C44 1.39(2) . ?
C44 C45 1.33(2) . ?
C45 C46 1.41(3) . ?
C71 C76 1.39(2) . ?
C71 C72 1.40(2) . ?
C72 C73 1.36(2) . ?
C73 C74 1.37(2) . ?
C74 C75 1.41(3) . ?
C75 C76 1.36(2) . ?
C81 C86 1.33(2) . ?
C81 C82 1.40(2) . ?
C82 C83 1.39(3) . ?
C83 C84 1.37(3) . ?
C84 C85 1.42(2) . ?
C85 C86 1.38(3) . ?
C91 C92 1.37(2) . ?
C91 C96 1.38(3) . ?
C92 C93 1.42(3) . ?
C93 C94 1.38(3) . ?
C94 C95 1.41(3) . ?
C95 C96 1.41(2) . ?
C101 C102 1.37(2) . ?
C101 C106 1.44(2) . ?
C102 C103 1.42(3) . ?
C103 C104 1.37(2) . ?
C104 C105 1.36(2) . ?
C105 C106 1.403(19) . ?
